data_7124178
loop_
_publ_author_name
'Kiernicki, John J.'
'Norwine, Emily E.'
'Zeller, Matthias'
'Szymczak, Nathaniel K.'

_publ_section_title
;
 Tetrahedral iron featuring an appended Lewis acid: distinct pathways for
 the reduction of hydroxylamine and hydrazine
;
_journal_name_full 'Chemical Communications'
_journal_paper_doi 10.1039/C9CC05720J
_journal_year 2019
_chemical_formula_sum 'C16 H21 Cl2 Fe N3'
_chemical_formula_weight 382.11
_space_group_crystal_system monoclinic
_space_group_IT_number 14
_space_group_name_Hall '-P 2ybc'
_space_group_name_H-M_alt 'P 1 21/c 1'
_symmetry_space_group_name_Hall '-P 2ybc'
_symmetry_space_group_name_H-M 'P 1 21/c 1'
_atom_sites_solution_hydrogens geom
_atom_sites_solution_primary direct
_atom_sites_solution_secondary difmap
_audit_creation_method SHELXL-2018/3
_audit_update_record
;
2019-07-17 deposited with the CCDC.    2019-08-29 downloaded from the CCDC.
;
_cell_angle_alpha 90
_cell_angle_beta 98.3000(16)
_cell_angle_gamma 90
_cell_formula_units_Z 4
_cell_length_a 10.6209(4)
_cell_length_b 11.3090(4)
_cell_length_c 15.1998(5)
_cell_measurement_reflns_used 9617
_cell_measurement_temperature 150(2)
_cell_measurement_theta_max 80.2604
_cell_measurement_theta_min 5.7471
_cell_volume 1806.55(11)
_computing_cell_refinement 'SAINT V8.38A (Bruker, 2016)'
_computing_data_collection 'Apex3 v2017.3-0 (Bruker, 2017)'
_computing_data_reduction 'SAINT V8.38A (Bruker, 2016)'
_computing_structure_refinement
;  
SHELXL-2018/3 (Sheldrick, 2015, 2018), 
SHELXLE Rev937 (H\"ubschle et al., 2011)
;
_computing_structure_solution 'SHELXS-97 (Sheldrick, 2008)'
_diffrn_ambient_temperature 150(2)
_diffrn_measured_fraction_theta_full 0.992
_diffrn_measured_fraction_theta_max 0.958
_diffrn_measurement_device_type 'Bruker AXS D8 Quest CMOS diffractometer'
_diffrn_measurement_method 'omega and phi scans'
_diffrn_radiation_monochromator 'laterally graded multilayer (Goebel) mirror'
_diffrn_radiation_type CuK\a
_diffrn_radiation_wavelength 1.54178
_diffrn_reflns_av_R_equivalents 0.0531
_diffrn_reflns_av_unetI/netI 0.0411
_diffrn_reflns_Laue_measured_fraction_full 0.992
_diffrn_reflns_Laue_measured_fraction_max 0.958
_diffrn_reflns_limit_h_max 11
_diffrn_reflns_limit_h_min -13
_diffrn_reflns_limit_k_max 14
_diffrn_reflns_limit_k_min -13
_diffrn_reflns_limit_l_max 19
_diffrn_reflns_limit_l_min -18
_diffrn_reflns_number 16963
_diffrn_reflns_point_group_measured_fraction_full 0.992
_diffrn_reflns_point_group_measured_fraction_max 0.958
_diffrn_reflns_theta_full 67.679
_diffrn_reflns_theta_max 80.686
_diffrn_reflns_theta_min 5.747
_diffrn_source 'I-mu-S microsource X-ray tube'
_exptl_absorpt_coefficient_mu 9.399
_exptl_absorpt_correction_T_max 0.7543
_exptl_absorpt_correction_T_min 0.3826
_exptl_absorpt_correction_type multi-scan
_exptl_absorpt_process_details
;
 SADABS 2016/2: Krause, L., Herbst-Irmer, R., Sheldrick G.M. & Stalke D.,
 J. Appl. Cryst. 48 (2015) 3-10
;
_exptl_crystal_colour yellow
_exptl_crystal_density_diffrn 1.405
_exptl_crystal_description block
_exptl_crystal_F_000 792
_exptl_crystal_recrystallization_method 'Re-crystallisation from solvent'
_exptl_crystal_size_max 0.350
_exptl_crystal_size_mid 0.310
_exptl_crystal_size_min 0.220
_refine_diff_density_max 0.549
_refine_diff_density_min -0.610
_refine_diff_density_rms 0.091
_refine_ls_extinction_coef 0.0099(7)
_refine_ls_extinction_expression Fc^*^=kFc[1+0.001xFc^2^\l^3^/sin(2\q)]^-1/4^
_refine_ls_extinction_method 'SHELXL-2018/3 (Sheldrick 2018)'
_refine_ls_goodness_of_fit_ref 1.177
_refine_ls_hydrogen_treatment constr
_refine_ls_matrix_type full
_refine_ls_number_parameters 204
_refine_ls_number_reflns 3805
_refine_ls_number_restraints 0
_refine_ls_restrained_S_all 1.177
_refine_ls_R_factor_all 0.0478
_refine_ls_R_factor_gt 0.0443
_refine_ls_shift/su_max 0.000
_refine_ls_shift/su_mean 0.000
_refine_ls_structure_factor_coef Fsqd
_refine_ls_weighting_details 'w=1/[\s^2^(Fo^2^)+(0.0787P)^2^+0.8564P] where P=(Fo^2^+2Fc^2^)/3'
_refine_ls_weighting_scheme calc
_refine_ls_wR_factor_gt 0.1334
_refine_ls_wR_factor_ref 0.1366
_reflns_Friedel_coverage 0.000
_reflns_number_gt 3456
_reflns_number_total 3805
_reflns_threshold_expression 'I > 2\s(I)'
_cod_data_source_file c9cc05720j2.cif
_cod_data_source_block EN17_0m
_cod_database_code 7124178
_shelx_shelxl_version_number 2018/3
_shelx_space_group_comment
;
The symmetry employed for this shelxl refinement is uniquely defined
by the following loop, which should always be used as a source of
symmetry information in preference to the above space-group names.
They are only intended as comments.
;
_shelx_estimated_absorpt_t_min 0.137
_shelx_estimated_absorpt_t_max 0.232

loop_
_space_group_symop_operation_xyz
'x, y, z'
'-x, y+1/2, -z+1/2'
'-x, -y, -z'
'x, -y-1/2, z-1/2'

loop_
_atom_site_label
_atom_site_type_symbol
_atom_site_fract_x
_atom_site_fract_y
_atom_site_fract_z
_atom_site_U_iso_or_equiv
_atom_site_adp_type
_atom_site_occupancy
_atom_site_site_symmetry_order
_atom_site_calc_flag
_atom_site_refinement_flags_posn
_atom_site_refinement_flags_adp
C1 C 0.4506(3) 0.2688(2) 0.33112(19) 0.0280(6) Uani 1 1 d . .
H1A H 0.482983 0.264561 0.273995 0.042 Uiso 1 1 calc R U
H1B H 0.517770 0.298396 0.376867 0.042 Uiso 1 1 calc R U
H1C H 0.377515 0.322528 0.325864 0.042 Uiso 1 1 calc R U
C2 C 0.4105(2) 0.1483(2) 0.35651(16) 0.0187(5) Uani 1 1 d . .
C3 C 0.2857(3) 0.1234(2) 0.36790(17) 0.0225(6) Uani 1 1 d . .
H3 H 0.223022 0.183959 0.360021 0.027 Uiso 1 1 calc R U
C4 C 0.2530(3) 0.0105(2) 0.39072(18) 0.0238(6) Uani 1 1 d . .
H4 H 0.168233 -0.006927 0.399617 0.029 Uiso 1 1 calc R U
C5 C 0.3449(3) -0.0772(2) 0.40048(18) 0.0209(6) Uani 1 1 d . .
H5 H 0.324390 -0.155946 0.414836 0.025 Uiso 1 1 calc R U
C6 C 0.4677(2) -0.0468(2) 0.38875(15) 0.0146(5) Uani 1 1 d . .
C7 C 0.5732(2) -0.1317(2) 0.40021(15) 0.0139(5) Uani 1 1 d . .
C8 C 0.5792(2) -0.2514(2) 0.42182(16) 0.0164(5) Uani 1 1 d . .
H8 H 0.510782 -0.300383 0.433293 0.020 Uiso 1 1 calc R U
C9 C 0.7045(2) -0.2847(2) 0.42325(16) 0.0163(5) Uani 1 1 d . .
C10 C 0.7635(3) -0.4057(2) 0.44276(18) 0.0199(5) Uani 1 1 d . .
C11 C 0.6561(3) -0.4921(2) 0.4555(2) 0.0292(6) Uani 1 1 d . .
H11A H 0.593238 -0.493515 0.401530 0.044 Uiso 1 1 calc R U
H11B H 0.614916 -0.466377 0.505956 0.044 Uiso 1 1 calc R U
H11C H 0.691424 -0.571550 0.467160 0.044 Uiso 1 1 calc R U
C12 C 0.8275(3) -0.4508(3) 0.36534(19) 0.0319(7) Uani 1 1 d . .
H12A H 0.766202 -0.449452 0.310611 0.048 Uiso 1 1 calc R U
H12B H 0.857470 -0.531891 0.377616 0.048 Uiso 1 1 calc R U
H12C H 0.900011 -0.399810 0.358182 0.048 Uiso 1 1 calc R U
C13 C 0.8581(3) -0.4051(2) 0.52988(19) 0.0245(6) Uani 1 1 d . .
H13A H 0.894084 -0.484367 0.541022 0.037 Uiso 1 1 calc R U
H13B H 0.813572 -0.381727 0.579317 0.037 Uiso 1 1 calc R U
H13C H 0.926684 -0.348684 0.524664 0.037 Uiso 1 1 calc R U
C14 C 0.9025(2) -0.1637(2) 0.39528(18) 0.0208(5) Uani 1 1 d . .
H14A H 0.954613 -0.228941 0.424767 0.025 Uiso 1 1 calc R U
H14B H 0.930075 -0.089466 0.426825 0.025 Uiso 1 1 calc R U
C15 C 0.9263(3) -0.1544(2) 0.30051(19) 0.0252(6) Uani 1 1 d . .
H15 H 0.870866 -0.106453 0.260797 0.030 Uiso 1 1 calc R U
C16 C 1.0196(3) -0.2089(3) 0.2698(2) 0.0352(7) Uani 1 1 d . .
H16A H 1.076467 -0.257335 0.308163 0.042 Uiso 1 1 calc R U
H16B H 1.030537 -0.199981 0.209246 0.042 Uiso 1 1 calc R U
N1 N 0.5006(2) 0.06419(18) 0.36715(14) 0.0162(4) Uani 1 1 d . .
N2 N 0.6882(2) -0.09163(17) 0.38890(14) 0.0159(4) Uani 1 1 d . .
N3 N 0.7678(2) -0.18542(18) 0.40302(14) 0.0157(4) Uani 1 1 d . .
Cl1 Cl 0.69183(7) 0.09061(6) 0.19635(4) 0.0256(2) Uani 1 1 d . .
Cl2 Cl 0.82672(7) 0.19512(6) 0.43583(4) 0.0285(2) Uani 1 1 d . .
Fe1 Fe 0.69378(4) 0.08198(3) 0.34375(3) 0.01622(17) Uani 1 1 d . .

loop_
_atom_site_aniso_label
_atom_site_aniso_U_11
_atom_site_aniso_U_22
_atom_site_aniso_U_33
_atom_site_aniso_U_23
_atom_site_aniso_U_13
_atom_site_aniso_U_12
C1 0.0378(16) 0.0143(12) 0.0326(15) 0.0040(11) 0.0075(12) 0.0047(11)
C2 0.0251(13) 0.0151(12) 0.0154(11) -0.0022(9) 0.0015(10) 0.0054(10)
C3 0.0231(14) 0.0202(13) 0.0242(13) -0.0043(10) 0.0032(10) 0.0075(10)
C4 0.0188(13) 0.0247(14) 0.0287(13) -0.0030(11) 0.0067(10) 0.0023(10)
C5 0.0228(14) 0.0164(13) 0.0246(13) -0.0020(9) 0.0064(11) -0.0007(9)
C6 0.0183(12) 0.0122(11) 0.0140(10) -0.0003(8) 0.0048(9) -0.0004(9)
C7 0.0172(12) 0.0104(11) 0.0145(10) -0.0008(8) 0.0040(9) 0.0000(9)
C8 0.0187(12) 0.0103(11) 0.0202(12) 0.0022(9) 0.0029(9) -0.0004(9)
C9 0.0205(12) 0.0136(11) 0.0151(11) -0.0009(9) 0.0033(9) 0.0006(9)
C10 0.0253(14) 0.0123(12) 0.0225(13) 0.0009(9) 0.0044(11) 0.0056(9)
C11 0.0325(16) 0.0117(12) 0.0419(16) 0.0031(11) 0.0002(13) -0.0018(11)
C12 0.0498(19) 0.0225(14) 0.0250(14) 0.0013(11) 0.0111(13) 0.0133(13)
C13 0.0269(15) 0.0225(13) 0.0243(14) 0.0040(10) 0.0041(11) 0.0020(11)
C14 0.0159(12) 0.0196(12) 0.0270(13) 0.0005(10) 0.0039(10) -0.0013(10)
C15 0.0237(14) 0.0236(14) 0.0298(14) 0.0040(11) 0.0091(11) -0.0008(11)
C16 0.0301(17) 0.0369(17) 0.0415(17) 0.0028(14) 0.0155(14) 0.0027(13)
N1 0.0214(11) 0.0128(9) 0.0145(9) -0.0011(7) 0.0035(8) 0.0009(8)
N2 0.0177(11) 0.0119(10) 0.0181(10) 0.0013(7) 0.0028(8) 0.0015(7)
N3 0.0137(10) 0.0116(9) 0.0218(10) 0.0011(7) 0.0028(8) 0.0005(7)
Cl1 0.0326(4) 0.0248(4) 0.0197(3) 0.0020(2) 0.0044(3) -0.0006(2)
Cl2 0.0327(4) 0.0250(4) 0.0264(3) -0.0009(2) 0.0000(3) -0.0130(3)
Fe1 0.0196(3) 0.0110(2) 0.0182(3) 0.00078(13) 0.00326(17) -0.00252(13)

loop_
_atom_type_symbol
_atom_type_description
_atom_type_scat_dispersion_real
_atom_type_scat_dispersion_imag
_atom_type_scat_source
C C 0.0181 0.0091 'International Tables Vol C Tables 4.2.6.8 and 6.1.1.4'
H H 0.0000 0.0000 'International Tables Vol C Tables 4.2.6.8 and 6.1.1.4'
N N 0.0311 0.0180 'International Tables Vol C Tables 4.2.6.8 and 6.1.1.4'
Cl Cl 0.3639 0.7018 'International Tables Vol C Tables 4.2.6.8 and 6.1.1.4'
Fe Fe -1.1336 3.1974 'International Tables Vol C Tables 4.2.6.8 and 6.1.1.4'

loop_
_geom_angle_atom_site_label_1
_geom_angle_atom_site_label_2
_geom_angle_atom_site_label_3
_geom_angle
C2 C1 H1A 109.5
C2 C1 H1B 109.5
H1A C1 H1B 109.5
C2 C1 H1C 109.5
H1A C1 H1C 109.5
H1B C1 H1C 109.5
N1 C2 C3 121.1(2)
N1 C2 C1 116.9(2)
C3 C2 C1 122.0(2)
C4 C3 C2 119.8(2)
C4 C3 H3 120.1
C2 C3 H3 120.1
C3 C4 C5 119.4(3)
C3 C4 H4 120.3
C5 C4 H4 120.3
C4 C5 C6 118.1(2)
C4 C5 H5 120.9
C6 C5 H5 120.9
N1 C6 C5 122.7(2)
N1 C6 C7 114.6(2)
C5 C6 C7 122.7(2)
N2 C7 C8 110.3(2)
N2 C7 C6 117.4(2)
C8 C7 C6 132.3(2)
C9 C8 C7 106.3(2)
C9 C8 H8 126.8
C7 C8 H8 126.8
N3 C9 C8 106.0(2)
N3 C9 C10 125.7(2)
C8 C9 C10 128.3(2)
C9 C10 C12 111.5(2)
C9 C10 C11 107.8(2)
C12 C10 C11 107.9(2)
C9 C10 C13 111.3(2)
C12 C10 C13 110.8(2)
C11 C10 C13 107.4(2)
C10 C11 H11A 109.5
C10 C11 H11B 109.5
H11A C11 H11B 109.5
C10 C11 H11C 109.5
H11A C11 H11C 109.5
H11B C11 H11C 109.5
C10 C12 H12A 109.5
C10 C12 H12B 109.5
H12A C12 H12B 109.5
C10 C12 H12C 109.5
H12A C12 H12C 109.5
H12B C12 H12C 109.5
C10 C13 H13A 109.5
C10 C13 H13B 109.5
H13A C13 H13B 109.5
C10 C13 H13C 109.5
H13A C13 H13C 109.5
H13B C13 H13C 109.5
N3 C14 C15 112.9(2)
N3 C14 H14A 109.0
C15 C14 H14A 109.0
N3 C14 H14B 109.0
C15 C14 H14B 109.0
H14A C14 H14B 107.8
C16 C15 C14 123.4(3)
C16 C15 H15 118.3
C14 C15 H15 118.3
C15 C16 H16A 120.0
C15 C16 H16B 120.0
H16A C16 H16B 120.0
C2 N1 C6 118.8(2)
C2 N1 Fe1 126.63(18)
C6 N1 Fe1 114.42(16)
C7 N2 N3 105.98(18)
C7 N2 Fe1 115.56(16)
N3 N2 Fe1 138.05(17)
N2 N3 C9 111.3(2)
N2 N3 C14 116.6(2)
C9 N3 C14 132.1(2)
N2 Fe1 N1 77.49(8)
N2 Fe1 Cl1 111.96(6)
N1 Fe1 Cl1 107.43(6)
N2 Fe1 Cl2 112.19(6)
N1 Fe1 Cl2 118.84(6)
Cl1 Fe1 Cl2 120.94(3)

loop_
_geom_bond_atom_site_label_1
_geom_bond_atom_site_label_2
_geom_bond_distance
C1 C2 1.495(4)
C1 H1A 0.9800
C1 H1B 0.9800
C1 H1C 0.9800
C2 N1 1.343(3)
C2 C3 1.390(4)
C3 C4 1.381(4)
C3 H3 0.9500
C4 C5 1.384(4)
C4 H4 0.9500
C5 C6 1.385(4)
C5 H5 0.9500
C6 N1 1.356(3)
C6 C7 1.466(3)
C7 N2 1.337(3)
C7 C8 1.393(3)
C8 C9 1.380(4)
C8 H8 0.9500
C9 N3 1.366(3)
C9 C10 1.516(3)
C10 C12 1.529(4)
C10 C11 1.536(4)
C10 C13 1.542(4)
C11 H11A 0.9800
C11 H11B 0.9800
C11 H11C 0.9800
C12 H12A 0.9800
C12 H12B 0.9800
C12 H12C 0.9800
C13 H13A 0.9800
C13 H13B 0.9800
C13 H13C 0.9800
C14 N3 1.473(3)
C14 C15 1.502(4)
C14 H14A 0.9900
C14 H14B 0.9900
C15 C16 1.309(4)
C15 H15 0.9500
C16 H16A 0.9500
C16 H16B 0.9500
N1 Fe1 2.142(2)
N2 N3 1.354(3)
N2 Fe1 2.083(2)
Cl1 Fe1 2.2397(7)
Cl2 Fe1 2.2404(7)

loop_
_geom_torsion_atom_site_label_1
_geom_torsion_atom_site_label_2
_geom_torsion_atom_site_label_3
_geom_torsion_atom_site_label_4
_geom_torsion
N1 C2 C3 C4 0.1(4)
C1 C2 C3 C4 179.5(3)
C2 C3 C4 C5 -1.1(4)
C3 C4 C5 C6 1.4(4)
C4 C5 C6 N1 -0.8(4)
C4 C5 C6 C7 178.1(2)
N1 C6 C7 N2 0.3(3)
C5 C6 C7 N2 -178.7(2)
N1 C6 C7 C8 -179.9(2)
C5 C6 C7 C8 1.1(4)
N2 C7 C8 C9 -0.2(3)
C6 C7 C8 C9 -179.9(2)
C7 C8 C9 N3 0.1(3)
C7 C8 C9 C10 -179.7(2)
N3 C9 C10 C12 -57.9(3)
C8 C9 C10 C12 121.9(3)
N3 C9 C10 C11 -176.1(2)
C8 C9 C10 C11 3.8(4)
N3 C9 C10 C13 66.4(3)
C8 C9 C10 C13 -113.7(3)
N3 C14 C15 C16 -133.6(3)
C3 C2 N1 C6 0.5(4)
C1 C2 N1 C6 -178.9(2)
C3 C2 N1 Fe1 175.38(18)
C1 C2 N1 Fe1 -4.0(3)
C5 C6 N1 C2 -0.1(4)
C7 C6 N1 C2 -179.1(2)
C5 C6 N1 Fe1 -175.62(19)
C7 C6 N1 Fe1 5.4(3)
C8 C7 N2 N3 0.1(3)
C6 C7 N2 N3 179.9(2)
C8 C7 N2 Fe1 174.10(16)
C6 C7 N2 Fe1 -6.1(3)
C7 N2 N3 C9 0.0(3)
Fe1 N2 N3 C9 -171.89(19)
C7 N2 N3 C14 -179.4(2)
Fe1 N2 N3 C14 8.7(4)
C8 C9 N3 N2 -0.1(3)
C10 C9 N3 N2 179.8(2)
C8 C9 N3 C14 179.2(2)
C10 C9 N3 C14 -1.0(4)
C15 C14 N3 N2 -76.4(3)
C15 C14 N3 C9 104.4(3)
